data_4131981
loop_
_publ_author_name
'Karak, Suvendu'
'Kumar, Sushil'
'Pachfule, Pradip'
'Banerjee, Rahul'

_publ_section_title
;
 Porosity Prediction through Hydrogen Bonding in Covalent Organic
 Frameworks.
;
_journal_issue 15
_journal_name_full 'Journal of the American Chemical Society'
_journal_page_first 5138
_journal_page_last 5145
_journal_paper_doi 10.1021/jacs.7b13558
_journal_volume 140
_journal_year 2018
_chemical_formula_moiety 'C16 H22 N2, 2(C6 H5 O4 S)'
_chemical_formula_sum 'C28 H32 N2 O8 S2'
_chemical_formula_weight 588.67
_space_group_crystal_system monoclinic
_space_group_IT_number 15
_space_group_name_Hall '-C 2yc'
_space_group_name_H-M_alt 'C 1 2/c 1'
_atom_sites_solution_hydrogens mixed
_audit_creation_method SHELXL-2016/6
_cell_angle_alpha 90
_cell_angle_beta 118.16(3)
_cell_angle_gamma 90
_cell_formula_units_Z 4
_cell_length_a 27.044(9)
_cell_length_b 6.9584(14)
_cell_length_c 15.834(6)
_cell_measurement_reflns_used 2288
_cell_measurement_temperature 293(2)
_cell_measurement_theta_max 25.00
_cell_measurement_theta_min 3.06
_cell_volume 2627.0(16)
_computing_structure_refinement 'SHELXL-2016/6 (Sheldrick, 2016)'
_diffrn_ambient_temperature 293(2)
_diffrn_measured_fraction_theta_full 0.986
_diffrn_measured_fraction_theta_max 0.986
_diffrn_measurement_device_type 'Supernova (Mo)X-ray source'
_diffrn_measurement_method '\w scans'
_diffrn_radiation_type MoK\a
_diffrn_radiation_wavelength 0.71073
_diffrn_reflns_av_R_equivalents 0.0706
_diffrn_reflns_av_unetI/netI 0.0725
_diffrn_reflns_Laue_measured_fraction_full 0.986
_diffrn_reflns_Laue_measured_fraction_max 0.986
_diffrn_reflns_limit_h_max 32
_diffrn_reflns_limit_h_min -30
_diffrn_reflns_limit_k_max 8
_diffrn_reflns_limit_k_min -8
_diffrn_reflns_limit_l_max 18
_diffrn_reflns_limit_l_min -18
_diffrn_reflns_number 4480
_diffrn_reflns_point_group_measured_fraction_full 0.986
_diffrn_reflns_point_group_measured_fraction_max 0.986
_diffrn_reflns_theta_full 25.000
_diffrn_reflns_theta_max 24.999
_diffrn_reflns_theta_min 3.050
_diffrn_source 'fine focus sealed tube'
_exptl_absorpt_coefficient_mu 0.260
_exptl_absorpt_correction_T_max 0.949
_exptl_absorpt_correction_T_min 0.940
_exptl_absorpt_correction_type multi-scan
_exptl_absorpt_process_details Crysalispro
_exptl_crystal_colour colorless
_exptl_crystal_density_diffrn 1.488
_exptl_crystal_description block
_exptl_crystal_F_000 1240
_exptl_crystal_size_max 0.240
_exptl_crystal_size_mid 0.220
_exptl_crystal_size_min 0.200
_refine_diff_density_max 0.328
_refine_diff_density_min -0.485
_refine_diff_density_rms 0.081
_refine_ls_extinction_method none
_refine_ls_goodness_of_fit_ref 1.078
_refine_ls_hydrogen_treatment constr
_refine_ls_matrix_type full
_refine_ls_number_parameters 183
_refine_ls_number_reflns 2288
_refine_ls_number_restraints 0
_refine_ls_restrained_S_all 1.078
_refine_ls_R_factor_all 0.0575
_refine_ls_R_factor_gt 0.0466
_refine_ls_shift/su_max 0.004
_refine_ls_shift/su_mean 0.000
_refine_ls_structure_factor_coef Fsqd
_refine_ls_weighting_details 'w=1/[\s^2^(Fo^2^)+(0.0831P)^2^+0.4537P] where P=(Fo^2^+2Fc^2^)/3'
_refine_ls_weighting_scheme calc
_refine_ls_wR_factor_gt 0.1342
_refine_ls_wR_factor_ref 0.1426
_reflns_Friedel_coverage 0.000
_reflns_number_gt 1893
_reflns_number_total 2288
_reflns_threshold_expression 'I > 2\s(I)'
_cod_data_source_file ja7b13558_si_005.cif
_cod_data_source_block PSA-BD-Me4
_cod_original_sg_symbol_H-M 'C 2/c'
_cod_database_code 4131981
_shelx_shelxl_version_number 2016/6
_shelx_space_group_comment
;
The symmetry employed for this shelxl refinement is uniquely defined
by the following loop, which should always be used as a source of
symmetry information in preference to the above space-group names.
They are only intended as comments.
;
_shelx_estimated_absorpt_t_min 0.940
_shelx_estimated_absorpt_t_max 0.950

loop_
_space_group_symop_operation_xyz
'x, y, z'
'-x, y, -z+1/2'
'x+1/2, y+1/2, z'
'-x+1/2, y+1/2, -z+1/2'
'-x, -y, -z'
'x, -y, z-1/2'
'-x+1/2, -y+1/2, -z'
'x+1/2, -y+1/2, z-1/2'

loop_
_atom_site_label
_atom_site_type_symbol
_atom_site_fract_x
_atom_site_fract_y
_atom_site_fract_z
_atom_site_U_iso_or_equiv
_atom_site_adp_type
_atom_site_occupancy
_atom_site_site_symmetry_order
_atom_site_calc_flag
_atom_site_refinement_flags_posn
_atom_site_refinement_flags_adp
C1 C -0.14300(9) -1.1230(3) -0.20044(16) 0.0232(5) Uani 1 1 d . .
C2 C -0.08572(9) -1.1416(3) -0.16810(16) 0.0277(5) Uani 1 1 d . .
H2 H -0.062078 -1.164051 -0.103376 0.033 Uiso 1 1 calc R U
C3 C -0.06356(10) -1.1279(3) -0.22869(17) 0.0317(6) Uani 1 1 d . .
H3 H -0.025188 -1.141498 -0.206449 0.038 Uiso 1 1 calc R U
C4 C -0.09906(9) -1.0935(3) -0.32356(16) 0.0296(5) Uani 1 1 d . .
C5 C -0.15705(9) -1.0766(3) -0.35730(16) 0.0304(5) Uani 1 1 d . .
H5 H -0.180655 -1.054731 -0.422090 0.036 Uiso 1 1 calc R U
C6 C -0.17906(9) -1.0920(3) -0.29600(16) 0.0289(5) Uani 1 1 d . .
H6 H -0.217502 -1.081808 -0.318142 0.035 Uiso 1 1 calc R U
C7 C -0.12641(9) -0.6198(3) -0.23422(16) 0.0226(5) Uani 1 1 d . .
C8 C -0.12943(9) -0.5934(3) -0.32174(15) 0.0239(5) Uani 1 1 d . .
C9 C -0.07937(9) -0.5899(3) -0.32610(15) 0.0245(5) Uani 1 1 d . .
H9 H -0.080940 -0.568596 -0.385304 0.029 Uiso 1 1 calc R U
C10 C -0.02666(9) -0.6168(3) -0.24654(16) 0.0218(5) Uani 1 1 d . .
C11 C -0.02620(9) -0.6441(3) -0.16084(16) 0.0249(5) Uani 1 1 d . .
H11 H 0.007914 -0.664214 -0.106278 0.030 Uiso 1 1 calc R U
C12 C -0.07516(9) -0.6429(3) -0.15253(15) 0.0249(5) Uani 1 1 d . .
C13 C -0.07253(10) -0.6663(4) -0.05843(16) 0.0377(6) Uani 1 1 d . .
H13A H -0.084906 -0.550076 -0.041542 0.057 Uiso 1 1 calc R U
H13B H -0.034615 -0.693301 -0.011298 0.057 Uiso 1 1 calc R U
H13C H -0.096360 -0.770732 -0.060865 0.057 Uiso 1 1 calc R U
C14 C -0.18510(9) -0.5702(4) -0.41024(16) 0.0345(6) Uani 1 1 d . .
H14A H -0.179035 -0.539230 -0.463729 0.052 Uiso 1 1 calc R U
H14B H -0.205874 -0.468569 -0.400481 0.052 Uiso 1 1 calc R U
H14C H -0.205886 -0.687980 -0.422966 0.052 Uiso 1 1 calc R U
N1 N -0.17871(7) -0.6253(2) -0.22699(14) 0.0277(5) Uani 1 1 d . .
H1A H -0.207614 -0.643672 -0.277402 0.033 Uiso 1 1 d R U
H1B H -0.181244 -0.510521 -0.195482 0.033 Uiso 1 1 d R U
H1C H -0.180044 -0.732472 -0.189662 0.033 Uiso 1 1 d R U
O1 O -0.07516(7) -1.0813(3) -0.38010(12) 0.0459(5) Uani 1 1 d . .
H1 H -0.097487 -1.029087 -0.431773 0.069 Uiso 1 1 d R U
O2 O -0.12394(7) -1.1570(2) -0.02927(11) 0.0366(4) Uani 1 1 d . .
O3 O -0.20179(7) -0.9542(2) -0.13451(12) 0.0382(4) Uani 1 1 d . .
O4 O -0.20926(6) -1.2976(2) -0.15138(12) 0.0367(4) Uani 1 1 d . .
S1 S -0.17101(2) -1.13307(7) -0.12252(4) 0.0250(2) Uani 1 1 d . .

loop_
_atom_site_aniso_label
_atom_site_aniso_U_11
_atom_site_aniso_U_22
_atom_site_aniso_U_33
_atom_site_aniso_U_23
_atom_site_aniso_U_13
_atom_site_aniso_U_12
C1 0.0174(11) 0.0234(11) 0.0295(11) -0.0024(8) 0.0116(9) -0.0014(8)
C2 0.0185(11) 0.0354(13) 0.0285(11) 0.0021(9) 0.0105(9) 0.0023(8)
C3 0.0188(11) 0.0422(14) 0.0366(13) 0.0053(10) 0.0151(10) 0.0053(9)
C4 0.0288(12) 0.0306(12) 0.0345(12) 0.0021(9) 0.0193(10) 0.0034(9)
C5 0.0249(12) 0.0382(13) 0.0270(11) 0.0035(10) 0.0114(9) 0.0051(10)
C6 0.0196(11) 0.0338(12) 0.0309(11) 0.0010(9) 0.0099(9) 0.0020(9)
C7 0.0171(11) 0.0212(11) 0.0331(12) -0.0059(8) 0.0148(9) -0.0033(8)
C8 0.0179(11) 0.0238(10) 0.0286(11) -0.0051(8) 0.0097(9) -0.0015(8)
C9 0.0205(11) 0.0282(11) 0.0257(11) -0.0012(8) 0.0116(9) 0.0011(8)
C10 0.0185(11) 0.0185(10) 0.0288(11) -0.0023(8) 0.0114(9) -0.0010(7)
C11 0.0165(10) 0.0281(12) 0.0281(11) -0.0010(8) 0.0090(9) -0.0028(8)
C12 0.0220(11) 0.0247(11) 0.0287(11) -0.0027(8) 0.0126(9) -0.0038(8)
C13 0.0278(13) 0.0579(16) 0.0311(12) -0.0037(11) 0.0169(10) -0.0075(11)
C14 0.0191(11) 0.0501(15) 0.0328(12) -0.0054(11) 0.0111(9) 0.0013(10)
N1 0.0188(9) 0.0318(11) 0.0337(10) -0.0062(7) 0.0135(8) -0.0040(7)
O1 0.0383(10) 0.0712(12) 0.0391(10) 0.0148(9) 0.0273(8) 0.0159(9)
O2 0.0271(9) 0.0540(11) 0.0262(8) 0.0000(7) 0.0105(7) -0.0010(7)
O3 0.0387(9) 0.0372(10) 0.0504(10) 0.0026(8) 0.0307(8) 0.0101(8)
O4 0.0328(9) 0.0377(9) 0.0447(9) -0.0074(8) 0.0223(7) -0.0154(7)
S1 0.0187(4) 0.0297(4) 0.0277(3) -0.0017(2) 0.0119(3) -0.00232(19)

loop_
_atom_type_symbol
_atom_type_description
_atom_type_scat_dispersion_real
_atom_type_scat_dispersion_imag
_atom_type_scat_source
C C 0.0033 0.0016 'International Tables Vol C Tables 4.2.6.8 and 6.1.1.4'
H H 0.0000 0.0000 'International Tables Vol C Tables 4.2.6.8 and 6.1.1.4'
N N 0.0061 0.0033 'International Tables Vol C Tables 4.2.6.8 and 6.1.1.4'
O O 0.0106 0.0060 'International Tables Vol C Tables 4.2.6.8 and 6.1.1.4'
S S 0.1246 0.1234 'International Tables Vol C Tables 4.2.6.8 and 6.1.1.4'

loop_
_geom_angle_atom_site_label_1
_geom_angle_atom_site_label_2
_geom_angle_atom_site_label_3
_geom_angle
_geom_angle_site_symmetry_3
C6 C1 C2 120.5(2) .
C6 C1 S1 118.02(18) .
C2 C1 S1 121.43(17) .
C3 C2 C1 121.5(2) .
C3 C2 H2 119.3 .
C1 C2 H2 119.3 .
C2 C3 C4 118.3(2) .
C2 C3 H3 120.8 .
C4 C3 H3 120.8 .
O1 C4 C3 115.9(2) .
O1 C4 C5 123.3(2) .
C3 C4 C5 120.8(2) .
C6 C5 C4 120.5(2) .
C6 C5 H5 119.7 .
C4 C5 H5 119.7 .
C5 C6 C1 118.4(2) .
C5 C6 H6 120.8 .
C1 C6 H6 120.8 .
C8 C7 C12 121.2(2) .
C8 C7 N1 118.95(19) .
C12 C7 N1 119.9(2) .
C7 C8 C9 117.5(2) .
C7 C8 C14 121.0(2) .
C9 C8 C14 121.5(2) .
C8 C9 C10 123.8(2) .
C8 C9 H9 118.1 .
C10 C9 H9 118.1 .
C11 C10 C9 116.2(2) .
C11 C10 C10 121.1(2) 2_554
C9 C10 C10 122.8(3) 2_554
C10 C11 C12 122.1(2) .
C10 C11 H11 119.0 .
C12 C11 H11 119.0 .
C7 C12 C11 119.3(2) .
C7 C12 C13 120.5(2) .
C11 C12 C13 120.2(2) .
C12 C13 H13A 109.5 .
C12 C13 H13B 109.5 .
H13A C13 H13B 109.5 .
C12 C13 H13C 109.5 .
H13A C13 H13C 109.5 .
H13B C13 H13C 109.5 .
C8 C14 H14A 109.5 .
C8 C14 H14B 109.5 .
H14A C14 H14B 109.5 .
C8 C14 H14C 109.5 .
H14A C14 H14C 109.5 .
H14B C14 H14C 109.5 .
C7 N1 H1A 115.9 .
C7 N1 H1B 109.0 .
H1A N1 H1B 111.4 .
C7 N1 H1C 112.5 .
H1A N1 H1C 100.5 .
H1B N1 H1C 107.0 .
C4 O1 H1 109.3 .
O2 S1 O3 114.07(10) .
O2 S1 O4 112.58(10) .
O3 S1 O4 110.53(10) .
O2 S1 C1 105.37(11) .
O3 S1 C1 106.73(9) .
O4 S1 C1 107.00(10) .

loop_
_geom_bond_atom_site_label_1
_geom_bond_atom_site_label_2
_geom_bond_distance
_geom_bond_site_symmetry_2
C1 C6 1.376(3) .
C1 C2 1.389(3) .
C1 S1 1.727(2) .
C2 C3 1.353(3) .
C2 H2 0.9300 .
C3 C4 1.369(3) .
C3 H3 0.9300 .
C4 O1 1.332(3) .
C4 C5 1.403(3) .
C5 C6 1.361(3) .
C5 H5 0.9300 .
C6 H6 0.9300 .
C7 C8 1.362(3) .
C7 C12 1.388(3) .
C7 N1 1.472(3) .
C8 C9 1.388(3) .
C8 C14 1.505(3) .
C9 C10 1.400(3) .
C9 H9 0.9300 .
C10 C11 1.365(3) .
C10 C10 1.497(4) 2_554
C11 C12 1.391(3) .
C11 H11 0.9300 .
C12 C13 1.467(3) .
C13 H13A 0.9600 .
C13 H13B 0.9600 .
C13 H13C 0.9600 .
C14 H14A 0.9600 .
C14 H14B 0.9600 .
C14 H14C 0.9600 .
N1 H1A 0.8219 .
N1 H1B 0.9609 .
N1 H1C 0.9630 .
O1 H1 0.8364 .
O2 S1 1.4332(17) .
O3 S1 1.4593(16) .
O4 S1 1.4637(16) .

loop_
_geom_torsion_atom_site_label_1
_geom_torsion_atom_site_label_2
_geom_torsion_atom_site_label_3
_geom_torsion_atom_site_label_4
_geom_torsion
_geom_torsion_site_symmetry_1
_geom_torsion_site_symmetry_4
C6 C1 C2 C3 0.8(3) . .
S1 C1 C2 C3 -177.96(16) . .
C1 C2 C3 C4 0.5(3) . .
C2 C3 C4 O1 -180.0(2) . .
C2 C3 C4 C5 -1.2(3) . .
O1 C4 C5 C6 179.5(2) . .
C3 C4 C5 C6 0.8(4) . .
C4 C5 C6 C1 0.5(3) . .
C2 C1 C6 C5 -1.2(3) . .
S1 C1 C6 C5 177.56(16) . .
C12 C7 C8 C9 -0.2(3) . .
N1 C7 C8 C9 -179.66(17) . .
C12 C7 C8 C14 179.43(19) . .
N1 C7 C8 C14 -0.1(3) . .
C7 C8 C9 C10 1.7(3) . .
C14 C8 C9 C10 -177.9(2) . .
C8 C9 C10 C11 -1.2(3) . .
C8 C9 C10 C10 178.61(15) . 2_554
C9 C10 C11 C12 -0.9(3) . .
C10 C10 C11 C12 179.38(13) 2_554 .
C8 C7 C12 C11 -1.7(3) . .
N1 C7 C12 C11 177.77(16) . .
C8 C7 C12 C13 178.4(2) . .
N1 C7 C12 C13 -2.1(3) . .
C10 C11 C12 C7 2.3(3) . .
C10 C11 C12 C13 -177.88(19) . .
C6 C1 S1 O2 -177.31(16) . .
C2 C1 S1 O2 1.46(19) . .
C6 C1 S1 O3 -55.69(18) . .
C2 C1 S1 O3 123.07(17) . .
C6 C1 S1 O4 62.66(18) . .
C2 C1 S1 O4 -118.58(17) . .
